data_1564438
loop_
_publ_author_name
'Han, Jing'
'Li, Qing'
'Yu, Zhong'
'Quan, Chun-yan'
'Liu, Xiang'
'Han, Jia-cai'

_publ_section_title
;
 Light-driven coordination anions-directed regulation of chromism in three
 metal complexes assembled by cyano-equipped dithienylethene ligand
;
_journal_name_full 'Inorganica Chimica Acta'
_journal_page_first 119666
_journal_paper_doi 10.1016/j.ica.2020.119666
_journal_volume 509
_journal_year 2020
_chemical_formula_sum 'C45 H28 Ag2 F12 N2 O4 S2'
_chemical_formula_weight 1168.55
_space_group_crystal_system triclinic
_space_group_IT_number 2
_space_group_name_Hall '-P 1'
_space_group_name_H-M_alt 'P -1'
_atom_sites_solution_hydrogens geom
_atom_sites_solution_primary direct
_atom_sites_solution_secondary difmap
_cell_angle_alpha 74.918(3)
_cell_angle_beta 84.284(3)
_cell_angle_gamma 67.800(3)
_cell_formula_units_Z 2
_cell_length_a 10.923(2)
_cell_length_b 11.512(2)
_cell_length_c 20.311(4)
_cell_measurement_reflns_used 2983
_cell_measurement_temperature 296(2)
_cell_measurement_theta_max 22.14
_cell_measurement_theta_min 2.44
_cell_volume 2283.2(7)
_computing_cell_refinement 'Bruker SAINT'
_computing_data_collection 'Bruker APEX2'
_computing_data_reduction 'Bruker SAINT'
_computing_molecular_graphics 'Bruker SHELXTL'
_computing_publication_material 'Bruker SHELXTL'
_computing_structure_refinement 'SHELXL-2018/3 (Sheldrick, 2018)'
_computing_structure_solution 'SHELXL-2018/3 (Sheldrick, 2018)'
_diffrn_ambient_temperature 296(2)
_diffrn_measured_fraction_theta_full 0.988
_diffrn_measured_fraction_theta_max 0.959
_diffrn_measurement_device_type 'Bruker APEX-II CCD'
_diffrn_measurement_method '\f and \w scans'
_diffrn_radiation_type MoK\a
_diffrn_radiation_wavelength 0.71073
_diffrn_reflns_av_R_equivalents 0.0209
_diffrn_reflns_av_unetI/netI 0.0508
_diffrn_reflns_Laue_measured_fraction_full 0.988
_diffrn_reflns_Laue_measured_fraction_max 0.959
_diffrn_reflns_limit_h_max 13
_diffrn_reflns_limit_h_min -9
_diffrn_reflns_limit_k_max 13
_diffrn_reflns_limit_k_min -14
_diffrn_reflns_limit_l_max 21
_diffrn_reflns_limit_l_min -25
_diffrn_reflns_number 12628
_diffrn_reflns_point_group_measured_fraction_full 0.988
_diffrn_reflns_point_group_measured_fraction_max 0.959
_diffrn_reflns_theta_full 25.242
_diffrn_reflns_theta_max 26.435
_diffrn_reflns_theta_min 1.038
_exptl_absorpt_coefficient_mu 1.043
_exptl_absorpt_correction_T_max 0.8660
_exptl_absorpt_correction_T_min 0.7162
_exptl_absorpt_correction_type multi-scan
_exptl_crystal_colour colourless
_exptl_crystal_density_diffrn 1.700
_exptl_crystal_density_method 'not measured'
_exptl_crystal_description block
_exptl_crystal_F_000 1156
_exptl_crystal_size_max 0.343
_exptl_crystal_size_mid 0.286
_exptl_crystal_size_min 0.142
_refine_diff_density_max 1.188
_refine_diff_density_min -1.009
_refine_diff_density_rms 0.140
_refine_ls_extinction_coef 0.0029(8)
_refine_ls_extinction_expression Fc^*^=kFc[1+0.001xFc^2^\l^3^/sin(2\q)]^-1/4^
_refine_ls_extinction_method 'SHELXL-2018/3 (Sheldrick 2018)'
_refine_ls_goodness_of_fit_ref 1.039
_refine_ls_hydrogen_treatment constr
_refine_ls_matrix_type full
_refine_ls_number_parameters 581
_refine_ls_number_reflns 9034
_refine_ls_number_restraints 0
_refine_ls_restrained_S_all 1.039
_refine_ls_R_factor_all 0.1019
_refine_ls_R_factor_gt 0.0667
_refine_ls_shift/su_max 0.001
_refine_ls_shift/su_mean 0.000
_refine_ls_structure_factor_coef Fsqd
_refine_ls_weighting_details 'w=1/[\s^2^(Fo^2^)+(0.1400P)^2^] where P=(Fo^2^+2Fc^2^)/3'
_refine_ls_weighting_scheme calc
_refine_ls_wR_factor_gt 0.1961
_refine_ls_wR_factor_ref 0.2345
_reflns_Friedel_coverage 0.000
_reflns_Friedel_fraction_full .
_reflns_Friedel_fraction_max .
_reflns_number_gt 5759
_reflns_number_total 9034
_reflns_threshold_expression 'I > 2\s(I)'
_cod_data_source_file 1.cif
_cod_data_source_block 1
_cod_original_cell_volume 2283.2(8)
_cod_database_code 1564438
_shelx_space_group_comment
;
The symmetry employed for this shelxl refinement is uniquely defined
by the following loop, which should always be used as a source of
symmetry information in preference to the above space-group names.
They are only intended as comments.
;
_shelx_estimated_absorpt_t_min 0.716
_shelx_estimated_absorpt_t_max 0.866

loop_
_space_group_symop_operation_xyz
'x, y, z'
'-x, -y, -z'

loop_
_atom_site_label
_atom_site_type_symbol
_atom_site_fract_x
_atom_site_fract_y
_atom_site_fract_z
_atom_site_U_iso_or_equiv
_atom_site_adp_type
_atom_site_occupancy
_atom_site_site_symmetry_order
_atom_site_calc_flag
_atom_site_refinement_flags_posn
_atom_site_refinement_flags_adp
_atom_site_refinement_flags_occupancy
_atom_site_disorder_assembly
_atom_site_disorder_group
Ag1 Ag 0.45277(6) 1.17301(5) 1.00191(3) 0.0672(2) Uani 1 1 d . . . . .
Ag2 Ag 0.62228(6) 1.32617(7) 1.02005(4) 0.0909(3) Uani 1 1 d . . . . .
S1 S 0.88293(19) 0.97098(15) 0.61574(8) 0.0639(5) Uani 1 1 d . . . . .
S2 S 1.38954(18) 0.73012(19) 0.50545(9) 0.0646(5) Uani 1 1 d . . . . .
N1 N 0.7467(6) 1.2128(6) 0.9514(3) 0.0742(16) Uani 1 1 d . . . . .
N2 N 1.5322(7) 0.7536(7) 0.1140(3) 0.0865(19) Uani 1 1 d . . . . .
O1 O 0.3267(5) 1.2911(5) 1.0755(3) 0.0797(15) Uani 1 1 d . . . . .
O2 O 0.4212(5) 1.4365(5) 1.0562(3) 0.0867(17) Uani 1 1 d . . . . .
O3 O 0.6389(8) 1.0551(8) 1.1019(4) 0.139(3) Uani 1 1 d . . . . .
O4 O 0.6517(7) 0.9708(7) 1.0186(3) 0.105(2) Uani 1 1 d . . . . .
F1 F 0.1863(8) 1.3900(6) 1.1722(3) 0.155(3) Uani 1 1 d . . . . .
F2 F 0.2890(7) 1.5138(8) 1.1633(4) 0.146(3) Uani 1 1 d . . . . .
F3 F 0.1476(6) 1.5598(7) 1.0962(4) 0.150(3) Uani 1 1 d . . . . .
F4 F 0.8247(13) 0.8422(19) 1.1609(5) 0.368(13) Uani 1 1 d . . . . .
F5 F 0.9180(8) 0.8945(10) 1.0800(7) 0.237(6) Uani 1 1 d . . . . .
F6 F 0.8418(9) 0.7653(8) 1.0797(9) 0.260(7) Uani 1 1 d . . . . .
F7 F 0.9872(8) 0.4753(5) 0.7341(3) 0.141(3) Uani 1 1 d . . . . .
F8 F 0.8676(5) 0.5250(5) 0.6460(4) 0.141(3) Uani 1 1 d . . . . .
F9 F 1.1504(9) 0.2888(6) 0.6982(3) 0.195(5) Uani 1 1 d . . . . .
F10 F 1.0159(8) 0.3070(8) 0.6303(5) 0.178(4) Uani 1 1 d . . . . .
F11 F 1.1277(7) 0.4018(6) 0.5314(3) 0.121(2) Uani 1 1 d . . . . .
F12 F 1.2900(5) 0.3289(5) 0.5942(4) 0.141(3) Uani 1 1 d . . . . .
C1 C 0.2425(8) 1.4589(7) 1.1301(4) 0.0709(19) Uani 1 1 d . . . . .
C2 C 0.3393(6) 1.3873(6) 1.0822(3) 0.0578(15) Uani 1 1 d . . . . .
C3 C 0.6933(9) 0.9736(9) 1.0705(4) 0.078(2) Uani 1 1 d . . . . .
C4 C 0.8166(12) 0.8711(13) 1.0983(8) 0.126(4) Uani 1 1 d . . . . .
C5 C 0.7812(6) 1.1564(7) 0.9107(3) 0.0618(16) Uani 1 1 d . . . . .
C6 C 0.8177(6) 1.0851(6) 0.8587(3) 0.0575(15) Uani 1 1 d . . . . .
C7 C 0.7944(7) 0.9739(7) 0.8668(3) 0.0662(18) Uani 1 1 d . . . . .
H7 H 0.757582 0.941212 0.907205 0.079 Uiso 1 1 calc R U . . .
C8 C 0.8253(7) 0.9098(6) 0.8150(3) 0.0629(17) Uani 1 1 d . . . . .
H8 H 0.808606 0.834277 0.820870 0.075 Uiso 1 1 calc R U . . .
C9 C 0.8801(6) 0.9556(6) 0.7552(3) 0.0555(14) Uani 1 1 d . . . . .
C10 C 0.9035(7) 1.0704(6) 0.7468(3) 0.0615(16) Uani 1 1 d . . . . .
H10 H 0.940446 1.102861 0.706302 0.074 Uiso 1 1 calc R U . . .
C11 C 0.8722(7) 1.1357(6) 0.7981(3) 0.0626(16) Uani 1 1 d . . . . .
H11 H 0.887127 1.212105 0.792383 0.075 Uiso 1 1 calc R U . . .
C12 C 0.9131(6) 0.8869(6) 0.6999(3) 0.0520(14) Uani 1 1 d . . . . .
C13 C 0.9664(6) 0.7581(6) 0.7045(3) 0.0549(14) Uani 1 1 d . . . . .
H13 H 0.987704 0.696718 0.745891 0.066 Uiso 1 1 calc R U . . .
C14 C 0.9871(6) 0.7249(6) 0.6398(3) 0.0499(13) Uani 1 1 d . . . . .
C15 C 0.9443(6) 0.8313(6) 0.5871(3) 0.0567(15) Uani 1 1 d . . . . .
C16 C 0.9376(8) 0.8401(7) 0.5117(3) 0.075(2) Uani 1 1 d . . . . .
H16A H 0.902611 0.929252 0.487370 0.112 Uiso 1 1 calc R U . . .
H16B H 1.024736 0.799118 0.495090 0.112 Uiso 1 1 calc R U . . .
H16C H 0.881209 0.797348 0.504883 0.112 Uiso 1 1 calc R U . . .
C17 C 1.0463(6) 0.5923(6) 0.6314(3) 0.0532(14) Uani 1 1 d . . . . .
C18 C 0.9911(7) 0.4920(7) 0.6673(4) 0.0666(18) Uani 1 1 d . . . . .
C19 C 1.0802(8) 0.3699(7) 0.6473(4) 0.073(2) Uani 1 1 d . . . . .
C20 C 1.1668(7) 0.4094(6) 0.5903(4) 0.0637(17) Uani 1 1 d . . . . .
C21 C 1.1471(6) 0.5445(6) 0.5904(3) 0.0508(13) Uani 1 1 d . . . . .
C22 C 1.2340(6) 0.6069(6) 0.5477(3) 0.0523(14) Uani 1 1 d . . . . .
C23 C 1.2648(6) 0.5996(6) 0.4783(3) 0.0525(14) Uani 1 1 d . . . . .
H23 H 1.232823 0.555586 0.456115 0.063 Uiso 1 1 calc R U . . .
C24 C 1.3457(6) 0.6639(6) 0.4483(3) 0.0539(14) Uani 1 1 d . . . . .
C25 C 1.2953(6) 0.6732(6) 0.5701(3) 0.0571(15) Uani 1 1 d . . . . .
C26 C 1.2964(7) 0.6959(8) 0.6400(3) 0.0694(18) Uani 1 1 d . . . . .
H26A H 1.349137 0.746758 0.638910 0.104 Uiso 1 1 calc R U . . .
H26B H 1.207572 0.740999 0.653184 0.104 Uiso 1 1 calc R U . . .
H26C H 1.333043 0.614300 0.672382 0.104 Uiso 1 1 calc R U . . .
C27 C 1.3906(6) 0.6833(7) 0.3767(3) 0.0586(15) Uani 1 1 d . . . . .
C28 C 1.3943(7) 0.5948(7) 0.3389(3) 0.0651(17) Uani 1 1 d . . . . .
H28 H 1.372011 0.523301 0.359670 0.078 Uiso 1 1 calc R U . . .
C29 C 1.4308(7) 0.6146(7) 0.2711(4) 0.0708(18) Uani 1 1 d . . . . .
H29 H 1.429421 0.559338 0.245211 0.085 Uiso 1 1 calc R U . . .
C30 C 1.4700(6) 0.7191(7) 0.2420(3) 0.0633(17) Uani 1 1 d . . . . .
C31 C 1.4698(7) 0.8039(7) 0.2782(3) 0.0676(18) Uani 1 1 d . . . . .
H31 H 1.494842 0.873719 0.257405 0.081 Uiso 1 1 calc R U . . .
C32 C 1.4325(7) 0.7855(6) 0.3453(3) 0.0625(16) Uani 1 1 d . . . . .
H32 H 1.435047 0.841612 0.370393 0.075 Uiso 1 1 calc R U . . .
C33 C 1.5060(7) 0.7388(7) 0.1697(4) 0.0691(18) Uani 1 1 d . . . . .
C34 C 0.4362(11) 0.1341(11) 0.3850(6) 0.160(6) Uani 1 1 d G . . . .
H34A H 0.374095 0.164789 0.417227 0.192 Uiso 1 1 calc R U . . .
C35 C 0.4053(7) 0.1811(9) 0.3160(7) 0.156(5) Uani 1 1 d G . . . .
H35A H 0.322589 0.243130 0.302060 0.187 Uiso 1 1 calc R U . . .
C36 C 0.4981(11) 0.1352(9) 0.2677(4) 0.135(4) Uani 1 1 d G . . . .
H36A H 0.477475 0.166616 0.221579 0.162 Uiso 1 1 calc R U . . .
C37 C 0.6218(9) 0.0424(9) 0.2885(5) 0.121(4) Uani 1 1 d G . . . .
H37A H 0.683869 0.011761 0.256265 0.145 Uiso 1 1 calc R U . . .
C38 C 0.6526(9) -0.0045(7) 0.3575(6) 0.130(4) Uani 1 1 d G . . . .
H38A H 0.735378 -0.066581 0.371431 0.156 Uiso 1 1 calc R U . . .
C39 C 0.5598(13) 0.0413(10) 0.4057(3) 0.136(4) Uani 1 1 d G . . . .
H39A H 0.580492 0.009931 0.451913 0.164 Uiso 1 1 calc R U . . .
C40 C 0.7670(14) 0.2484(12) 0.1381(7) 0.157(5) Uani 1 1 d G . . . .
H40A H 0.733373 0.182750 0.152615 0.188 Uiso 1 1 calc R U . . .
C41 C 0.8710(13) 0.2356(9) 0.0918(7) 0.133(5) Uani 1 1 d G . . . .
H41A H 0.907080 0.161442 0.075282 0.160 Uiso 1 1 calc R U . . .
C42 C 0.9212(8) 0.3338(16) 0.0700(5) 0.171(6) Uani 1 1 d G . . . .
H42A H 0.990882 0.325224 0.039046 0.205 Uiso 1 1 calc R U . . .
C43 C 0.8674(14) 0.4447(11) 0.0947(7) 0.161(7) Uani 1 1 d G . . . .
H43A H 0.900977 0.510314 0.080142 0.193 Uiso 1 1 calc R U . . .
C44 C 0.7633(13) 0.4574(10) 0.1410(7) 0.243(13) Uani 1 1 d G . . . .
H44A H 0.727272 0.531624 0.157475 0.292 Uiso 1 1 calc R U . . .
C45 C 0.7131(9) 0.3593(17) 0.1627(5) 0.217(10) Uani 1 1 d G . . . .
H45A H 0.643468 0.367843 0.193713 0.261 Uiso 1 1 calc R U . . .

loop_
_atom_site_aniso_label
_atom_site_aniso_U_11
_atom_site_aniso_U_22
_atom_site_aniso_U_33
_atom_site_aniso_U_23
_atom_site_aniso_U_13
_atom_site_aniso_U_12
Ag1 0.0816(4) 0.0786(4) 0.0586(3) -0.0291(3) 0.0170(3) -0.0440(3)
Ag2 0.0819(5) 0.0928(5) 0.1217(6) -0.0641(4) 0.0453(4) -0.0440(4)
S1 0.0849(12) 0.0487(9) 0.0520(9) -0.0098(7) 0.0092(8) -0.0215(8)
S2 0.0693(10) 0.0843(12) 0.0570(9) -0.0218(8) 0.0105(8) -0.0460(9)
N1 0.079(4) 0.082(4) 0.081(4) -0.040(4) 0.024(3) -0.045(3)
N2 0.101(5) 0.092(5) 0.055(4) -0.007(3) 0.017(3) -0.034(4)
O1 0.099(4) 0.085(3) 0.080(3) -0.040(3) 0.042(3) -0.058(3)
O2 0.079(3) 0.065(3) 0.125(5) -0.033(3) 0.051(3) -0.043(3)
O3 0.129(6) 0.136(7) 0.131(6) -0.048(6) 0.014(5) -0.020(5)
O4 0.131(5) 0.154(6) 0.062(3) -0.003(3) -0.013(3) -0.099(5)
F1 0.218(7) 0.111(4) 0.172(6) -0.083(4) 0.154(5) -0.106(4)
F2 0.163(6) 0.203(7) 0.146(5) -0.124(5) 0.060(4) -0.109(5)
F3 0.115(5) 0.120(5) 0.164(6) -0.037(5) 0.029(4) 0.007(4)
F4 0.233(12) 0.53(3) 0.103(6) 0.030(10) -0.074(7) 0.064(14)
F5 0.091(5) 0.212(10) 0.391(18) -0.016(10) -0.074(7) -0.056(6)
F6 0.141(7) 0.092(5) 0.51(2) -0.058(9) -0.021(10) -0.012(5)
F7 0.260(8) 0.091(4) 0.092(4) -0.043(3) 0.103(5) -0.098(4)
F8 0.082(4) 0.083(3) 0.261(9) -0.031(4) 0.028(4) -0.050(3)
F9 0.273(10) 0.098(4) 0.084(4) 0.016(3) 0.046(5) 0.039(5)
F10 0.199(7) 0.205(7) 0.243(9) -0.160(7) 0.141(7) -0.161(7)
F11 0.215(6) 0.129(4) 0.085(3) -0.058(3) 0.046(4) -0.125(5)
F12 0.081(3) 0.062(3) 0.257(8) -0.021(4) 0.024(4) -0.016(3)
C1 0.076(5) 0.057(4) 0.084(5) -0.024(4) 0.031(4) -0.032(4)
C2 0.064(4) 0.053(4) 0.056(3) -0.014(3) 0.023(3) -0.026(3)
C3 0.087(6) 0.101(6) 0.060(4) -0.017(4) -0.002(4) -0.051(5)
C4 0.090(8) 0.121(10) 0.165(13) -0.044(9) -0.019(8) -0.025(7)
C5 0.061(4) 0.070(4) 0.062(4) -0.027(3) 0.007(3) -0.027(3)
C6 0.053(3) 0.062(4) 0.060(4) -0.025(3) 0.006(3) -0.018(3)
C7 0.088(5) 0.068(4) 0.054(4) -0.018(3) 0.021(3) -0.044(4)
C8 0.092(5) 0.056(4) 0.051(3) -0.017(3) 0.017(3) -0.040(3)
C9 0.059(4) 0.053(3) 0.055(3) -0.016(3) 0.009(3) -0.021(3)
C10 0.085(5) 0.062(4) 0.052(3) -0.016(3) 0.021(3) -0.046(3)
C11 0.073(4) 0.055(4) 0.070(4) -0.021(3) 0.018(3) -0.035(3)
C12 0.060(4) 0.049(3) 0.049(3) -0.011(3) 0.011(3) -0.026(3)
C13 0.058(3) 0.056(4) 0.045(3) -0.012(3) 0.012(3) -0.018(3)
C14 0.058(3) 0.050(3) 0.046(3) -0.019(3) 0.016(3) -0.025(3)
C15 0.067(4) 0.049(3) 0.051(3) -0.013(3) 0.008(3) -0.019(3)
C16 0.104(6) 0.067(4) 0.048(4) -0.013(3) 0.004(4) -0.028(4)
C17 0.061(4) 0.052(3) 0.050(3) -0.012(3) 0.008(3) -0.026(3)
C18 0.072(5) 0.060(4) 0.070(4) -0.015(3) 0.021(3) -0.033(3)
C19 0.104(6) 0.047(4) 0.071(4) -0.008(3) 0.011(4) -0.036(4)
C20 0.063(4) 0.053(4) 0.075(4) -0.022(3) 0.014(3) -0.020(3)
C21 0.054(3) 0.050(3) 0.046(3) -0.011(3) 0.006(3) -0.018(3)
C22 0.055(3) 0.051(3) 0.051(3) -0.015(3) 0.009(3) -0.020(3)
C23 0.054(3) 0.056(3) 0.053(3) -0.015(3) 0.010(3) -0.027(3)
C24 0.051(3) 0.056(3) 0.055(3) -0.017(3) 0.008(3) -0.020(3)
C25 0.058(4) 0.067(4) 0.051(3) -0.016(3) 0.004(3) -0.028(3)
C26 0.073(4) 0.094(5) 0.055(4) -0.032(4) 0.003(3) -0.039(4)
C27 0.051(3) 0.070(4) 0.050(3) -0.010(3) -0.001(3) -0.019(3)
C28 0.080(5) 0.068(4) 0.059(4) -0.018(3) 0.015(3) -0.041(4)
C29 0.079(5) 0.076(5) 0.060(4) -0.025(4) 0.014(3) -0.029(4)
C30 0.050(3) 0.086(5) 0.048(3) -0.007(3) 0.005(3) -0.025(3)
C31 0.077(5) 0.076(5) 0.061(4) -0.011(3) 0.006(3) -0.044(4)
C32 0.073(4) 0.061(4) 0.058(4) -0.013(3) 0.011(3) -0.033(3)
C33 0.066(4) 0.077(5) 0.057(4) -0.009(3) 0.016(3) -0.028(4)
C34 0.169(14) 0.223(18) 0.156(14) -0.070(13) 0.051(11) -0.142(14)
C35 0.103(9) 0.227(16) 0.163(13) -0.051(13) 0.008(9) -0.087(10)
C36 0.164(12) 0.151(11) 0.111(9) 0.006(8) -0.036(9) -0.097(10)
C37 0.154(11) 0.097(7) 0.141(11) -0.049(7) 0.026(8) -0.071(8)
C38 0.170(12) 0.089(7) 0.130(10) -0.014(7) -0.027(9) -0.048(7)
C39 0.187(14) 0.149(12) 0.102(8) -0.022(8) -0.004(10) -0.098(11)
C40 0.183(16) 0.154(14) 0.138(12) -0.022(10) -0.033(11) -0.067(12)
C41 0.136(11) 0.097(8) 0.159(13) -0.046(8) -0.042(9) -0.015(7)
C42 0.131(12) 0.213(19) 0.159(13) -0.014(14) -0.017(9) -0.068(14)
C43 0.150(13) 0.097(9) 0.236(19) 0.023(10) -0.074(13) -0.068(9)
C44 0.147(15) 0.174(17) 0.42(4) -0.18(2) -0.097(19) 0.026(12)
C45 0.163(15) 0.33(3) 0.23(2) -0.16(2) 0.054(13) -0.126(19)

loop_
_atom_type_symbol
_atom_type_description
_atom_type_scat_dispersion_real
_atom_type_scat_dispersion_imag
_atom_type_scat_source
C C 0.0033 0.0016 'International Tables Vol C Tables 4.2.6.8 and 6.1.1.4'
H H 0.0000 0.0000 'International Tables Vol C Tables 4.2.6.8 and 6.1.1.4'
N N 0.0061 0.0033 'International Tables Vol C Tables 4.2.6.8 and 6.1.1.4'
O O 0.0106 0.0060 'International Tables Vol C Tables 4.2.6.8 and 6.1.1.4'
Ag Ag -0.8971 1.1015 'International Tables Vol C Tables 4.2.6.8 and 6.1.1.4'
S S 0.1246 0.1234 'International Tables Vol C Tables 4.2.6.8 and 6.1.1.4'
F F 0.0171 0.0103 'International Tables Vol C Tables 4.2.6.8 and 6.1.1.4'

loop_
_geom_angle_atom_site_label_1
_geom_angle_atom_site_label_2
_geom_angle_atom_site_label_3
_geom_angle
_geom_angle_site_symmetry_1
_geom_angle_site_symmetry_3
O1 Ag1 N2 126.4(2) . 2_776
O1 Ag1 O4 110.0(2) . 2_677
N2 Ag1 O4 88.9(2) 2_776 2_677
O1 Ag1 O4 132.5(2) . .
N2 Ag1 O4 98.7(2) 2_776 .
O4 Ag1 O4 82.0(2) 2_677 .
O1 Ag1 Ag2 78.00(13) . .
N2 Ag1 Ag2 88.40(19) 2_776 .
O4 Ag1 Ag2 171.49(17) 2_677 .
O4 Ag1 Ag2 90.47(13) . .
N1 Ag2 O2 150.4(2) . .
N1 Ag2 Ag1 79.08(16) . .
O2 Ag2 Ag1 76.56(13) . .
C15 S1 C12 92.6(3) . .
C24 S2 C25 92.4(3) . .
C5 N1 Ag2 162.5(6) . .
C33 N2 Ag1 167.2(7) . 2_776
C2 O1 Ag1 122.8(4) . .
C2 O2 Ag2 124.1(4) . .
C3 O4 Ag1 129.9(5) . 2_677
C3 O4 Ag1 99.7(6) . .
Ag1 O4 Ag1 98.0(2) 2_677 .
F1 C1 F2 108.8(8) . .
F1 C1 F3 106.5(7) . .
F2 C1 F3 100.1(7) . .
F1 C1 C2 113.8(6) . .
F2 C1 C2 115.2(6) . .
F3 C1 C2 111.2(7) . .
O1 C2 O2 129.6(6) . .
O1 C2 C1 116.2(6) . .
O2 C2 C1 114.2(6) . .
O4 C3 O3 124.2(10) . .
O4 C3 C4 118.3(10) . .
O3 C3 C4 117.4(9) . .
F5 C4 F4 102.8(13) . .
F5 C4 F6 101.7(13) . .
F4 C4 F6 107.1(16) . .
F5 C4 C3 115.4(13) . .
F4 C4 C3 114.9(13) . .
F6 C4 C3 113.6(11) . .
N1 C5 C6 176.8(7) . .
C7 C6 C11 120.6(6) . .
C7 C6 C5 121.0(6) . .
C11 C6 C5 118.3(6) . .
C6 C7 C8 120.0(6) . .
C6 C7 H7 120.0 . .
C8 C7 H7 120.0 . .
C9 C8 C7 121.1(6) . .
C9 C8 H8 119.5 . .
C7 C8 H8 119.5 . .
C8 C9 C10 118.8(6) . .
C8 C9 C12 120.9(6) . .
C10 C9 C12 120.2(6) . .
C11 C10 C9 120.5(6) . .
C11 C10 H10 119.7 . .
C9 C10 H10 119.7 . .
C10 C11 C6 118.9(6) . .
C10 C11 H11 120.5 . .
C6 C11 H11 120.5 . .
C13 C12 C9 128.8(6) . .
C13 C12 S1 110.3(4) . .
C9 C12 S1 120.9(4) . .
C12 C13 C14 113.9(5) . .
C12 C13 H13 123.1 . .
C14 C13 H13 123.1 . .
C15 C14 C13 111.9(5) . .
C15 C14 C17 123.9(5) . .
C13 C14 C17 124.1(5) . .
C14 C15 C16 129.4(6) . .
C14 C15 S1 111.2(4) . .
C16 C15 S1 119.3(5) . .
C15 C16 H16A 109.5 . .
C15 C16 H16B 109.5 . .
H16A C16 H16B 109.5 . .
C15 C16 H16C 109.5 . .
H16A C16 H16C 109.5 . .
H16B C16 H16C 109.5 . .
C21 C17 C14 127.8(5) . .
C21 C17 C18 110.9(5) . .
C14 C17 C18 121.2(5) . .
F7 C18 F8 107.6(7) . .
F7 C18 C17 113.1(6) . .
F8 C18 C17 110.2(6) . .
F7 C18 C19 111.1(6) . .
F8 C18 C19 109.8(7) . .
C17 C18 C19 105.1(5) . .
F9 C19 F10 103.5(8) . .
F9 C19 C18 110.5(7) . .
F10 C19 C18 113.4(7) . .
F9 C19 C20 110.8(8) . .
F10 C19 C20 112.3(7) . .
C18 C19 C20 106.3(5) . .
F12 C20 F11 101.9(7) . .
F12 C20 C21 115.4(6) . .
F11 C20 C21 112.1(6) . .
F12 C20 C19 113.8(6) . .
F11 C20 C19 108.9(6) . .
C21 C20 C19 104.9(5) . .
C17 C21 C22 129.6(5) . .
C17 C21 C20 111.2(5) . .
C22 C21 C20 119.3(5) . .
C25 C22 C23 113.3(5) . .
C25 C22 C21 124.4(5) . .
C23 C22 C21 122.3(5) . .
C24 C23 C22 112.8(5) . .
C24 C23 H23 123.6 . .
C22 C23 H23 123.6 . .
C23 C24 C27 127.5(6) . .
C23 C24 S2 111.0(5) . .
C27 C24 S2 121.5(5) . .
C22 C25 C26 130.1(6) . .
C22 C25 S2 110.5(4) . .
C26 C25 S2 119.2(5) . .
C25 C26 H26A 109.5 . .
C25 C26 H26B 109.5 . .
H26A C26 H26B 109.5 . .
C25 C26 H26C 109.5 . .
H26A C26 H26C 109.5 . .
H26B C26 H26C 109.5 . .
C32 C27 C28 118.8(6) . .
C32 C27 C24 121.9(6) . .
C28 C27 C24 119.3(6) . .
C29 C28 C27 119.9(6) . .
C29 C28 H28 120.0 . .
C27 C28 H28 120.0 . .
C28 C29 C30 118.9(7) . .
C28 C29 H29 120.6 . .
C30 C29 H29 120.6 . .
C31 C30 C29 121.9(6) . .
C31 C30 C33 120.5(7) . .
C29 C30 C33 117.5(7) . .
C30 C31 C32 119.5(6) . .
C30 C31 H31 120.2 . .
C32 C31 H31 120.2 . .
C31 C32 C27 120.8(6) . .
C31 C32 H32 119.6 . .
C27 C32 H32 119.6 . .
N2 C33 C30 179.0(9) . .
C35 C34 C39 120.0 . .
C35 C34 H34A 120.0 . .
C39 C34 H34A 120.0 . .
C36 C35 C34 120.0 . .
C36 C35 H35A 120.0 . .
C34 C35 H35A 120.0 . .
C35 C36 C37 120.0 . .
C35 C36 H36A 120.0 . .
C37 C36 H36A 120.0 . .
C36 C37 C38 120.0 . .
C36 C37 H37A 120.0 . .
C38 C37 H37A 120.0 . .
C39 C38 C37 120.0 . .
C39 C38 H38A 120.0 . .
C37 C38 H38A 120.0 . .
C38 C39 C34 120.0 . .
C38 C39 H39A 120.0 . .
C34 C39 H39A 120.0 . .
C41 C40 C45 120.0 . .
C41 C40 H40A 120.0 . .
C45 C40 H40A 120.0 . .
C40 C41 C42 120.0 . .
C40 C41 H41A 120.0 . .
C42 C41 H41A 120.0 . .
C41 C42 C43 120.0 . .
C41 C42 H42A 120.0 . .
C43 C42 H42A 120.0 . .
C44 C43 C42 120.0 . .
C44 C43 H43A 120.0 . .
C42 C43 H43A 120.0 . .
C43 C44 C45 120.0 . .
C43 C44 H44A 120.0 . .
C45 C44 H44A 120.0 . .
C44 C45 C40 120.0 . .
C44 C45 H45A 120.0 . .
C40 C45 H45A 120.0 . .

loop_
_geom_bond_atom_site_label_1
_geom_bond_atom_site_label_2
_geom_bond_distance
_geom_bond_site_symmetry_2
Ag1 O1 2.283(5) .
Ag1 N2 2.297(6) 2_776
Ag1 O4 2.469(6) 2_677
Ag1 O4 2.483(7) .
Ag1 Ag2 3.1006(9) .
Ag2 N1 2.174(6) .
Ag2 O2 2.243(5) .
S1 C15 1.723(6) .
S1 C12 1.725(6) .
S2 C24 1.734(6) .
S2 C25 1.734(6) .
N1 C5 1.131(8) .
N2 C33 1.124(8) .
O1 C2 1.209(8) .
O2 C2 1.239(7) .
O3 C3 1.206(10) .
O4 C3 1.202(9) .
F1 C1 1.284(8) .
F2 C1 1.283(9) .
F3 C1 1.308(10) .
F4 C4 1.231(16) .
F5 C4 1.236(15) .
F6 C4 1.292(15) .
F7 C18 1.320(9) .
F8 C18 1.340(9) .
F9 C19 1.282(10) .
F10 C19 1.304(9) .
F11 C20 1.343(9) .
F12 C20 1.311(8) .
C1 C2 1.515(9) .
C3 C4 1.460(14) .
C5 C6 1.439(9) .
C6 C7 1.363(9) .
C6 C11 1.397(9) .
C7 C8 1.382(9) .
C7 H7 0.9300 .
C8 C9 1.368(8) .
C8 H8 0.9300 .
C9 C10 1.404(9) .
C9 C12 1.478(8) .
C10 C11 1.382(9) .
C10 H10 0.9300 .
C11 H11 0.9300 .
C12 C13 1.353(8) .
C13 C14 1.437(8) .
C13 H13 0.9300 .
C14 C15 1.360(8) .
C14 C17 1.465(8) .
C15 C16 1.515(8) .
C16 H16A 0.9600 .
C16 H16B 0.9600 .
C16 H16C 0.9600 .
C17 C21 1.343(8) .
C17 C18 1.492(9) .
C18 C19 1.508(10) .
C19 C20 1.509(10) .
C20 C21 1.488(9) .
C21 C22 1.482(8) .
C22 C25 1.365(9) .
C22 C23 1.434(8) .
C23 C24 1.362(8) .
C23 H23 0.9300 .
C24 C27 1.476(8) .
C25 C26 1.511(8) .
C26 H26A 0.9600 .
C26 H26B 0.9600 .
C26 H26C 0.9600 .
C27 C32 1.400(9) .
C27 C28 1.414(9) .
C28 C29 1.379(9) .
C28 H28 0.9300 .
C29 C30 1.396(10) .
C29 H29 0.9300 .
C30 C31 1.366(10) .
C30 C33 1.464(9) .
C31 C32 1.368(9) .
C31 H31 0.9300 .
C32 H32 0.9300 .
C34 C35 1.3900 .
C34 C39 1.3900 .
C34 H34A 0.9300 .
C35 C36 1.3900 .
C35 H35A 0.9300 .
C36 C37 1.3900 .
C36 H36A 0.9300 .
C37 C38 1.3900 .
C37 H37A 0.9300 .
C38 C39 1.3900 .
C38 H38A 0.9300 .
C39 H39A 0.9300 .
C40 C41 1.3900 .
C40 C45 1.3900 .
C40 H40A 0.9300 .
C41 C42 1.3900 .
C41 H41A 0.9300 .
C42 C43 1.3900 .
C42 H42A 0.9300 .
C43 C44 1.3900 .
C43 H43A 0.9300 .
C44 C45 1.3900 .
C44 H44A 0.9300 .
C45 H45A 0.9300 .

loop_
_geom_torsion_atom_site_label_1
_geom_torsion_atom_site_label_2
_geom_torsion_atom_site_label_3
_geom_torsion_atom_site_label_4
_geom_torsion
_geom_torsion_site_symmetry_1
_geom_torsion_site_symmetry_2
_geom_torsion_site_symmetry_3
_geom_torsion_site_symmetry_4
Ag1 O1 C2 O2 -4.3(11) . . . .
Ag1 O1 C2 C1 176.5(5) . . . .
Ag2 O2 C2 O1 -25.6(11) . . . .
Ag2 O2 C2 C1 153.6(5) . . . .
F1 C1 C2 O1 19.8(11) . . . .
F2 C1 C2 O1 146.4(8) . . . .
F3 C1 C2 O1 -100.6(8) . . . .
F1 C1 C2 O2 -159.6(8) . . . .
F2 C1 C2 O2 -32.9(10) . . . .
F3 C1 C2 O2 80.0(9) . . . .
Ag1 O4 C3 O3 -106.1(11) 2_677 . . .
Ag1 O4 C3 O3 3.1(10) . . . .
Ag1 O4 C3 C4 73.0(12) 2_677 . . .
Ag1 O4 C3 C4 -177.8(9) . . . .
O4 C3 C4 F5 92.3(14) . . . .
O3 C3 C4 F5 -88.5(16) . . . .
O4 C3 C4 F4 -148.3(16) . . . .
O3 C3 C4 F4 31(2) . . . .
O4 C3 C4 F6 -24.6(17) . . . .
O3 C3 C4 F6 154.6(13) . . . .
C11 C6 C7 C8 0.4(11) . . . .
C5 C6 C7 C8 177.4(7) . . . .
C6 C7 C8 C9 0.3(11) . . . .
C7 C8 C9 C10 -0.6(11) . . . .
C7 C8 C9 C12 -180.0(7) . . . .
C8 C9 C10 C11 0.2(11) . . . .
C12 C9 C10 C11 179.6(6) . . . .
C9 C10 C11 C6 0.5(11) . . . .
C7 C6 C11 C10 -0.8(10) . . . .
C5 C6 C11 C10 -177.8(7) . . . .
C8 C9 C12 C13 -40.1(10) . . . .
C10 C9 C12 C13 140.6(7) . . . .
C8 C9 C12 S1 139.3(6) . . . .
C10 C9 C12 S1 -40.0(8) . . . .
C15 S1 C12 C13 -0.6(5) . . . .
C15 S1 C12 C9 180.0(5) . . . .
C9 C12 C13 C14 -179.1(6) . . . .
S1 C12 C13 C14 1.5(7) . . . .
C12 C13 C14 C15 -1.9(8) . . . .
C12 C13 C14 C17 178.5(6) . . . .
C13 C14 C15 C16 -174.9(7) . . . .
C17 C14 C15 C16 4.7(11) . . . .
C13 C14 C15 S1 1.4(7) . . . .
C17 C14 C15 S1 -179.0(5) . . . .
C12 S1 C15 C14 -0.5(5) . . . .
C12 S1 C15 C16 176.2(6) . . . .
C15 C14 C17 C21 51.7(10) . . . .
C13 C14 C17 C21 -128.8(7) . . . .
C15 C14 C17 C18 -124.6(7) . . . .
C13 C14 C17 C18 54.9(9) . . . .
C21 C17 C18 F7 126.0(7) . . . .
C14 C17 C18 F7 -57.2(9) . . . .
C21 C17 C18 F8 -113.5(7) . . . .
C14 C17 C18 F8 63.3(8) . . . .
C21 C17 C18 C19 4.7(8) . . . .
C14 C17 C18 C19 -178.5(6) . . . .
F7 C18 C19 F9 -13.0(10) . . . .
F8 C18 C19 F9 -131.9(9) . . . .
C17 C18 C19 F9 109.6(8) . . . .
F7 C18 C19 F10 102.7(9) . . . .
F8 C18 C19 F10 -16.2(10) . . . .
C17 C18 C19 F10 -134.7(7) . . . .
F7 C18 C19 C20 -133.3(7) . . . .
F8 C18 C19 C20 107.7(7) . . . .
C17 C18 C19 C20 -10.7(8) . . . .
F9 C19 C20 F12 19.5(10) . . . .
F10 C19 C20 F12 -95.8(9) . . . .
C18 C19 C20 F12 139.7(7) . . . .
F9 C19 C20 F11 132.4(7) . . . .
F10 C19 C20 F11 17.1(10) . . . .
C18 C19 C20 F11 -107.5(7) . . . .
F9 C19 C20 C21 -107.5(7) . . . .
F10 C19 C20 C21 137.2(7) . . . .
C18 C19 C20 C21 12.7(8) . . . .
C14 C17 C21 C22 6.4(11) . . . .
C18 C17 C21 C22 -177.1(6) . . . .
C14 C17 C21 C20 -173.0(6) . . . .
C18 C17 C21 C20 3.6(8) . . . .
F12 C20 C21 C17 -136.3(7) . . . .
F11 C20 C21 C17 107.7(7) . . . .
C19 C20 C21 C17 -10.3(8) . . . .
F12 C20 C21 C22 44.2(9) . . . .
F11 C20 C21 C22 -71.7(7) . . . .
C19 C20 C21 C22 170.3(6) . . . .
C17 C21 C22 C25 48.1(10) . . . .
C20 C21 C22 C25 -132.6(7) . . . .
C17 C21 C22 C23 -133.7(7) . . . .
C20 C21 C22 C23 45.6(8) . . . .
C25 C22 C23 C24 -1.9(8) . . . .
C21 C22 C23 C24 179.7(5) . . . .
C22 C23 C24 C27 -176.0(6) . . . .
C22 C23 C24 S2 1.8(7) . . . .
C25 S2 C24 C23 -1.1(5) . . . .
C25 S2 C24 C27 176.9(5) . . . .
C23 C22 C25 C26 -175.8(7) . . . .
C21 C22 C25 C26 2.5(11) . . . .
C23 C22 C25 S2 1.0(7) . . . .
C21 C22 C25 S2 179.4(5) . . . .
C24 S2 C25 C22 0.0(5) . . . .
C24 S2 C25 C26 177.2(6) . . . .
C23 C24 C27 C32 156.7(7) . . . .
S2 C24 C27 C32 -20.9(9) . . . .
C23 C24 C27 C28 -24.6(10) . . . .
S2 C24 C27 C28 157.8(5) . . . .
C32 C27 C28 C29 -4.0(10) . . . .
C24 C27 C28 C29 177.4(6) . . . .
C27 C28 C29 C30 3.1(11) . . . .
C28 C29 C30 C31 -1.7(11) . . . .
C28 C29 C30 C33 -179.0(7) . . . .
C29 C30 C31 C32 1.2(11) . . . .
C33 C30 C31 C32 178.3(7) . . . .
C30 C31 C32 C27 -2.0(11) . . . .
C28 C27 C32 C31 3.4(10) . . . .
C24 C27 C32 C31 -177.9(6) . . . .
C39 C34 C35 C36 0.0 . . . .
C34 C35 C36 C37 0.0 . . . .
C35 C36 C37 C38 0.0 . . . .
C36 C37 C38 C39 0.0 . . . .
C37 C38 C39 C34 0.0 . . . .
C35 C34 C39 C38 0.0 . . . .
C45 C40 C41 C42 0.0 . . . .
C40 C41 C42 C43 0.0 . . . .
C41 C42 C43 C44 0.0 . . . .
C42 C43 C44 C45 0.0 . . . .
C43 C44 C45 C40 0.0 . . . .
C41 C40 C45 C44 0.0 . . . .
